data_2234807
loop_
_publ_author_name
'Pojarov\'a, Michaela'
'Du\<sek, Michal'
'Budka, Jan'
'C\'isa\<rov\'a, Ivana'
'Makrl\'ik, Emanuel'

_publ_section_title
;
 5,11,17,23,29,35-Hexa-<i>tert</i>-butyl-37,38,39,40,41,42-hexakis(ethoxycarbonylmethoxy)calix[6]arene
 acetonitrile disolvate
;
_journal_coeditor_code SU2398
_journal_issue 5
_journal_name_full 'Acta Crystallographica Section E'
_journal_page_first o1418
_journal_page_last o1419
_journal_paper_doi 10.1107/S1600536812015735
_journal_volume 68
_journal_year 2012
_chemical_formula_iupac 'C90 H120 O18, 2C2 H3 N'
_chemical_formula_moiety 'C90 H120 O18, 2(C2 H3 N)'
_chemical_formula_sum 'C94 H126 N2 O18'
_chemical_formula_weight 1571.97
_chemical_name_systematic
;
5,11,17,23,29,35-Hexa-<i>tert</i>-butyl-37,38,39,40,41,42-
hexakis(ethoxycarbonylmethoxy)calix[6]arene  acetonitrile disolvate
;
_space_group_IT_number 2
_symmetry_cell_setting triclinic
_symmetry_space_group_name_Hall '-P 1'
_symmetry_space_group_name_H-M 'P -1'
_atom_sites_solution_hydrogens geom
_atom_sites_solution_primary direct
_atom_sites_solution_secondary difmap
_audit_creation_method SHELXL-97
_cell_angle_alpha 75.9037(11)
_cell_angle_beta 67.7646(11)
_cell_angle_gamma 74.5815(19)
_cell_formula_units_Z 1
_cell_length_a 12.6190(2)
_cell_length_b 13.1500(3)
_cell_length_c 14.8990(4)
_cell_measurement_reflns_used 4823
_cell_measurement_temperature 150(2)
_cell_measurement_theta_max 22
_cell_measurement_theta_min 1
_cell_volume 2177.63(9)
_computing_cell_refinement 'COLLECT (Hooft, 1998)'
_computing_data_collection 'COLLECT (Hooft, 1998)'
_computing_data_reduction 'COLLECT and DENZO (Otwinowski & Minor, 1997)'
_computing_molecular_graphics 'Mercury (Macrae <i>et al.</i>, 2006) and ORTEP-3 (Farrugia, 1997)'
_computing_publication_material 'publCIF (Westrip, 2010)'
_computing_structure_refinement 'SHELXL97 (Sheldrick, 2008)'
_computing_structure_solution 'SHELXS97 (Sheldrick, 2008)'
_diffrn_ambient_temperature 150(2)
_diffrn_detector_area_resol_mean 9.091
_diffrn_measured_fraction_theta_full 0.997
_diffrn_measured_fraction_theta_max 0.997
_diffrn_measurement_device_type 'Nonius KappaCCD area-detector'
_diffrn_measurement_method '\f and \w scans'
_diffrn_radiation_monochromator graphite
_diffrn_radiation_source 'fine-focus sealed tube'
_diffrn_radiation_type MoK\a
_diffrn_radiation_wavelength 0.71073
_diffrn_reflns_av_R_equivalents 0.0250
_diffrn_reflns_av_sigmaI/netI 0.0366
_diffrn_reflns_limit_h_max 16
_diffrn_reflns_limit_h_min -16
_diffrn_reflns_limit_k_max 17
_diffrn_reflns_limit_k_min -17
_diffrn_reflns_limit_l_max 19
_diffrn_reflns_limit_l_min -19
_diffrn_reflns_number 19018
_diffrn_reflns_theta_full 27.50
_diffrn_reflns_theta_max 27.50
_diffrn_reflns_theta_min 1.50
_exptl_absorpt_coefficient_mu 0.082
_exptl_absorpt_correction_type none
_exptl_crystal_colour colourless
_exptl_crystal_density_diffrn 1.199
_exptl_crystal_density_method 'not measured'
_exptl_crystal_description prism
_exptl_crystal_F_000 848
_exptl_crystal_size_max 0.3
_exptl_crystal_size_mid 0.3
_exptl_crystal_size_min 0.25
_refine_diff_density_max 0.428
_refine_diff_density_min -0.318
_refine_ls_extinction_method none
_refine_ls_goodness_of_fit_ref 1.032
_refine_ls_hydrogen_treatment constr
_refine_ls_matrix_type full
_refine_ls_number_parameters 538
_refine_ls_number_reflns 9990
_refine_ls_number_restraints 12
_refine_ls_restrained_S_all 1.033
_refine_ls_R_factor_all 0.0871
_refine_ls_R_factor_gt 0.0614
_refine_ls_shift/su_max 0.000
_refine_ls_shift/su_mean 0.000
_refine_ls_structure_factor_coef Fsqd
_refine_ls_weighting_details 'calc w=1/[\s^2^(Fo^2^)+(0.0890P)^2^+1.3970P] where P=(Fo^2^+2Fc^2^)/3'
_refine_ls_weighting_scheme calc
_refine_ls_wR_factor_gt 0.1644
_refine_ls_wR_factor_ref 0.1828
_reflns_number_gt 7277
_reflns_number_total 9990
_reflns_threshold_expression I>2sigma(I)
_cod_data_source_file su2398.cif
_cod_data_source_block I
_cod_original_cell_volume 2177.67(9)
_cod_database_code 2234807
_cod_database_fobs_code 2234807

loop_
_symmetry_equiv_pos_as_xyz
'x, y, z'
'-x, -y, -z'

loop_
_atom_site_type_symbol
_atom_site_label
_atom_site_fract_x
_atom_site_fract_y
_atom_site_fract_z
_atom_site_U_iso_or_equiv
_atom_site_adp_type
_atom_site_calc_flag
_atom_site_refinement_flags
_atom_site_occupancy
_atom_site_symmetry_multiplicity
_atom_site_disorder_assembly
_atom_site_disorder_group
C C1A 0.25078(16) 1.17003(15) 0.27628(15) 0.0255(4) Uani d . 1 1 A .
C C2A 0.21935(16) 1.23763(15) 0.19789(14) 0.0253(4) Uani d . 1 1 . .
C C3A 0.11776(16) 1.22947(16) 0.18578(15) 0.0275(4) Uani d . 1 1 . .
H H3A 0.0932 1.2775 0.1370 0.033 Uiso calc R 1 1 . .
C C4A 0.05112(16) 1.15237(16) 0.24363(15) 0.0274(4) Uani d . 1 1 . .
C C5A 0.08946(16) 1.08385(16) 0.31747(15) 0.0274(4) Uani d . 1 1 . .
H H5A 0.0483 1.0304 0.3559 0.033 Uiso calc R 1 1 . .
C C6A 0.18736(16) 1.09210(15) 0.33630(15) 0.0265(4) Uani d . 1 1 . .
C C7A 0.29444(16) 1.31534(15) 0.12584(15) 0.0259(4) Uani d . 1 1 . .
H H7A1 0.3264 1.3448 0.1615 0.031 Uiso calc R 1 1 . .
H H7A2 0.2453 1.3740 0.0976 0.031 Uiso calc R 1 1 . .
C C8A -0.06086(17) 1.14624(18) 0.22848(16) 0.0340(5) Uani d . 1 1 . .
C C9A -0.1624(2) 1.2230(3) 0.2855(2) 0.0663(9) Uani d . 1 1 . .
H H9A1 -0.1477 1.2944 0.2624 0.099 Uiso calc R 1 1 . .
H H9A2 -0.1714 1.2040 0.3541 0.099 Uiso calc R 1 1 . .
H H9A3 -0.2324 1.2192 0.2763 0.099 Uiso calc R 1 1 . .
C C10A -0.0513(2) 1.1786(3) 0.1204(2) 0.0524(7) Uani d . 1 1 . .
H H10A -0.1196 1.1685 0.1124 0.079 Uiso calc R 1 1 . .
H H10B 0.0166 1.1351 0.0815 0.079 Uiso calc R 1 1 . .
H H10C -0.0447 1.2524 0.0994 0.079 Uiso calc R 1 1 . .
C C11A -0.0862(3) 1.0331(2) 0.2613(3) 0.0653(9) Uani d . 1 1 . .
H H11A -0.1008 1.0128 0.3306 0.098 Uiso calc R 1 1 . .
H H11B -0.0203 0.9843 0.2268 0.098 Uiso calc R 1 1 . .
H H11C -0.1536 1.0310 0.2469 0.098 Uiso calc R 1 1 . .
C C12A 0.32725(17) 1.25402(17) 0.35525(16) 0.0316(4) Uani d D 1 1 A .
H H12A 0.2754 1.2309 0.4202 0.038 Uiso calc R 1 1 . .
H H12B 0.2903 1.3237 0.3296 0.038 Uiso calc R 1 1 . .
C C13A 0.44232(19) 1.26028(18) 0.36074(18) 0.0378(5) Uani d D 1 1 . .
O O3A 0.42398(15) 1.31975(17) 0.42880(16) 0.0397(5) Uani d PD 0.897(3) 1 A 1
C C14A 0.5263(2) 1.3287(2) 0.4494(2) 0.0450(7) Uani d PD 0.897(3) 1 A 1
H H14A 0.5869 1.2658 0.4350 0.054 Uiso calc PR 0.897(3) 1 A 1
H H14B 0.5045 1.3328 0.5184 0.054 Uiso calc PR 0.897(3) 1 A 1
C C15A 0.5715(3) 1.4255(3) 0.3886(3) 0.0607(9) Uani d PD 0.897(3) 1 A 1
H H15A 0.6010 1.4178 0.3205 0.091 Uiso calc PR 0.897(3) 1 A 1
H H15B 0.6332 1.4342 0.4071 0.091 Uiso calc PR 0.897(3) 1 A 1
H H15C 0.5097 1.4870 0.3987 0.091 Uiso calc PR 0.897(3) 1 A 1
O O3E 0.4240(13) 1.3615(12) 0.3789(15) 0.0397(5) Uani d PD 0.103(3) 1 A 2
C C14E 0.5250(18) 1.385(2) 0.3852(18) 0.0450(7) Uani d PD 0.103(3) 1 A 2
H H14C 0.5585 1.4335 0.3267 0.054 Uiso calc PR 0.103(3) 1 A 2
H H14D 0.5826 1.3193 0.3865 0.054 Uiso calc PR 0.103(3) 1 A 2
C C15E 0.501(3) 1.433(2) 0.472(2) 0.0607(9) Uani d PD 0.103(3) 1 A 2
H H15D 0.4586 1.5048 0.4641 0.091 Uiso calc PR 0.103(3) 1 A 2
H H15E 0.5728 1.4324 0.4800 0.091 Uiso calc PR 0.103(3) 1 A 2
H H15F 0.4544 1.3918 0.5295 0.091 Uiso calc PR 0.103(3) 1 A 2
O O1A 0.34953(11) 1.17950(11) 0.29228(10) 0.0280(3) Uani d . 1 1 . .
O O2A 0.53644(14) 1.21755(15) 0.31260(15) 0.0526(5) Uani d D 1 1 A .
C C1B 0.37351(16) 0.86213(16) 0.34163(14) 0.0264(4) Uani d . 1 1 . .
C C2B 0.26097(16) 0.90142(15) 0.40260(14) 0.0262(4) Uani d . 1 1 . .
C C3B 0.18043(17) 0.83401(16) 0.44048(15) 0.0281(4) Uani d . 1 1 . .
H H3B 0.1068 0.8580 0.4834 0.034 Uiso calc R 1 1 . .
C C4B 0.20556(17) 0.73175(16) 0.41665(15) 0.0289(4) Uani d . 1 1 . .
C C5B 0.31505(17) 0.69925(16) 0.35082(15) 0.0288(4) Uani d . 1 1 . .
H H5B 0.3325 0.6329 0.3314 0.035 Uiso calc R 1 1 . .
C C6B 0.40056(16) 0.76258(16) 0.31235(14) 0.0266(4) Uani d . 1 1 . .
C C7B 0.22152(17) 1.01623(16) 0.42047(15) 0.0287(4) Uani d . 1 1 . .
H H7B1 0.2841 1.0385 0.4289 0.034 Uiso calc R 1 1 . .
H H7B2 0.1552 1.0207 0.4808 0.034 Uiso calc R 1 1 . .
C C8B 0.11157(18) 0.66241(17) 0.45974(16) 0.0326(5) Uani d . 1 1 . .
C C9B 0.0066(2) 0.7205(2) 0.4275(2) 0.0498(6) Uani d . 1 1 . .
H H9B1 -0.0240 0.7879 0.4508 0.075 Uiso calc R 1 1 . .
H H9B2 -0.0525 0.6778 0.4543 0.075 Uiso calc R 1 1 . .
H H9B3 0.0305 0.7324 0.3571 0.075 Uiso calc R 1 1 . .
C C10B 0.0715(2) 0.6428(2) 0.57235(19) 0.0491(6) Uani d . 1 1 . .
H H10D 0.1370 0.6072 0.5935 0.074 Uiso calc R 1 1 . .
H H10E 0.0133 0.5990 0.5980 0.074 Uiso calc R 1 1 . .
H H10F 0.0390 0.7100 0.5960 0.074 Uiso calc R 1 1 . .
C C11B 0.1572(2) 0.5534(2) 0.4241(2) 0.0488(6) Uani d . 1 1 . .
H H11D 0.1814 0.5642 0.3537 0.073 Uiso calc R 1 1 . .
H H11E 0.0963 0.5125 0.4514 0.073 Uiso calc R 1 1 . .
H H11F 0.2224 0.5154 0.4449 0.073 Uiso calc R 1 1 . .
C C12B 0.49621(18) 0.95092(18) 0.37165(17) 0.0332(5) Uani d . 1 1 . .
H H12C 0.4393 0.9374 0.4365 0.040 Uiso calc R 1 1 . .
H H12D 0.4963 1.0269 0.3564 0.040 Uiso calc R 1 1 . .
C C13B 0.61557(18) 0.89186(17) 0.37561(16) 0.0327(5) Uani d . 1 1 . .
C C14B 0.7921(2) 0.7746(2) 0.3031(2) 0.0463(6) Uani d . 1 1 . .
H H14E 0.8208 0.8064 0.3395 0.056 Uiso calc R 1 1 . .
H H14F 0.8450 0.7787 0.2358 0.056 Uiso calc R 1 1 . .
C C15B 0.7866(2) 0.6599(2) 0.3482(2) 0.0542(7) Uani d . 1 1 . .
H H15G 0.7424 0.6557 0.4170 0.081 Uiso calc R 1 1 . .
H H15H 0.8642 0.6193 0.3397 0.081 Uiso calc R 1 1 . .
H H15I 0.7497 0.6314 0.3167 0.081 Uiso calc R 1 1 . .
O O1B 0.45860(12) 0.92449(11) 0.30288(10) 0.0297(3) Uani d . 1 1 . .
O O2B 0.65196(15) 0.90149(16) 0.43608(14) 0.0545(5) Uani d . 1 1 . .
O O3B 0.67560(13) 0.83237(13) 0.30542(13) 0.0426(4) Uani d . 1 1 . .
C C1C 0.60359(16) 0.70774(14) 0.05452(15) 0.0247(4) Uani d . 1 1 . .
C C2C 0.51242(16) 0.75340(15) 0.13118(15) 0.0256(4) Uani d . 1 1 . .
C C3C 0.42030(16) 0.82565(15) 0.10770(15) 0.0269(4) Uani d . 1 1 . .
H H3C 0.3587 0.8569 0.1575 0.032 Uiso calc R 1 1 . .
C C4C 0.41697(16) 0.85299(15) 0.01170(15) 0.0253(4) Uani d . 1 1 . .
C C5C 0.51041(16) 0.80732(15) -0.06241(15) 0.0256(4) Uani d . 1 1 . .
H H5C 0.5100 0.8259 -0.1266 0.031 Uiso calc R 1 1 . .
C C6C 0.60533(15) 0.73392(14) -0.04272(14) 0.0243(4) Uani d . 1 1 . .
C C7C 0.51460(17) 0.72522(17) 0.23651(15) 0.0299(4) Uani d . 1 1 . .
H H7C1 0.5366 0.6482 0.2523 0.036 Uiso calc R 1 1 . .
H H7C2 0.5741 0.7566 0.2399 0.036 Uiso calc R 1 1 . .
C C8C 0.31113(16) 0.93202(16) -0.00769(15) 0.0282(4) Uani d . 1 1 . .
C C9C 0.20150(19) 0.8836(2) 0.0495(2) 0.0426(6) Uani d . 1 1 . .
H H9C1 0.2115 0.8169 0.0290 0.064 Uiso calc R 1 1 . .
H H9C2 0.1351 0.9319 0.0368 0.064 Uiso calc R 1 1 . .
H H9C3 0.1894 0.8716 0.1186 0.064 Uiso calc R 1 1 . .
C C10C 0.2975(2) 1.03574(18) 0.0273(2) 0.0441(6) Uani d . 1 1 . .
H H10G 0.2860 1.0216 0.0964 0.066 Uiso calc R 1 1 . .
H H10H 0.2314 1.0857 0.0156 0.066 Uiso calc R 1 1 . .
H H10I 0.3666 1.0653 -0.0079 0.066 Uiso calc R 1 1 . .
C C11C 0.3238(2) 0.9565(2) -0.11688(18) 0.0444(6) Uani d . 1 1 . .
H H11G 0.3915 0.9876 -0.1539 0.067 Uiso calc R 1 1 . .
H H11H 0.2556 1.0057 -0.1256 0.067 Uiso calc R 1 1 . .
H H11I 0.3320 0.8915 -0.1395 0.067 Uiso calc R 1 1 . .
C C12C 0.78085(16) 0.67061(16) 0.08537(16) 0.0298(4) Uani d . 1 1 . .
H H12E 0.7474 0.7119 0.1388 0.036 Uiso calc R 1 1 . .
H H12F 0.8133 0.7175 0.0251 0.036 Uiso calc R 1 1 . .
C C13C 0.87500(19) 0.58009(18) 0.10460(17) 0.0360(5) Uani d . 1 1 . .
C C14C 1.0527(2) 0.5423(2) 0.1371(2) 0.0515(7) Uani d . 1 1 . .
H H14G 1.0990 0.5093 0.0792 0.062 Uiso calc R 1 1 . .
H H14H 1.0270 0.4868 0.1919 0.062 Uiso calc R 1 1 . .
C C15C 1.1226(2) 0.6006(3) 0.1588(3) 0.0650(9) Uani d . 1 1 . .
H H15J 1.1469 0.6558 0.1045 0.097 Uiso calc R 1 1 . .
H H15K 1.1901 0.5519 0.1694 0.097 Uiso calc R 1 1 . .
H H15L 1.0764 0.6320 0.2168 0.097 Uiso calc R 1 1 . .
O O1C 0.69366(11) 0.62850(10) 0.07719(10) 0.0277(3) Uani d . 1 1 . .
O O2C 0.95249(13) 0.61902(12) 0.12039(13) 0.0392(4) Uani d . 1 1 . .
O O3C 0.87997(18) 0.48727(14) 0.10612(19) 0.0659(6) Uani d . 1 1 . .
N N1 0.4238(3) 0.4887(2) 0.1912(2) 0.0724(8) Uani d . 1 1 . .
C C2 0.5136(3) 0.4516(2) 0.1443(3) 0.0590(7) Uani d . 1 1 . .
C C3 0.6277(3) 0.4032(3) 0.0847(3) 0.0849(12) Uani d . 1 1 . .
H H3D 0.6479 0.3308 0.1148 0.127 Uiso calc R 1 1 . .
H H3E 0.6842 0.4428 0.0793 0.127 Uiso calc R 1 1 . .
H H3F 0.6267 0.4037 0.0205 0.127 Uiso calc R 1 1 . .

loop_
_atom_site_aniso_label
_atom_site_aniso_U_11
_atom_site_aniso_U_22
_atom_site_aniso_U_33
_atom_site_aniso_U_12
_atom_site_aniso_U_13
_atom_site_aniso_U_23
C1A 0.0210(9) 0.0266(10) 0.0316(10) -0.0015(7) -0.0105(8) -0.0097(8)
C2A 0.0220(9) 0.0232(9) 0.0306(10) 0.0004(7) -0.0091(8) -0.0088(8)
C3A 0.0251(9) 0.0286(10) 0.0287(10) 0.0007(7) -0.0120(8) -0.0059(8)
C4A 0.0200(9) 0.0319(10) 0.0311(10) -0.0008(7) -0.0091(8) -0.0102(8)
C5A 0.0237(9) 0.0283(10) 0.0304(10) -0.0059(7) -0.0105(8) -0.0019(8)
C6A 0.0244(9) 0.0266(10) 0.0295(10) -0.0009(7) -0.0106(8) -0.0080(8)
C7A 0.0246(9) 0.0220(9) 0.0311(10) -0.0013(7) -0.0114(8) -0.0045(8)
C8A 0.0242(9) 0.0440(12) 0.0383(12) -0.0073(9) -0.0145(9) -0.0072(10)
C9A 0.0277(12) 0.106(3) 0.075(2) 0.0032(14) -0.0202(13) -0.0463(19)
C10A 0.0420(13) 0.081(2) 0.0473(15) -0.0239(13) -0.0255(12) -0.0032(13)
C11A 0.0664(18) 0.0657(19) 0.087(2) -0.0374(15) -0.0521(17) 0.0155(16)
C12A 0.0291(10) 0.0324(11) 0.0374(11) -0.0040(8) -0.0124(9) -0.0133(9)
C13A 0.0332(11) 0.0364(12) 0.0483(14) -0.0067(9) -0.0144(10) -0.0134(10)
O3A 0.0367(9) 0.0467(12) 0.0478(12) -0.0112(8) -0.0189(9) -0.0178(10)
C14A 0.0480(15) 0.0444(15) 0.0549(18) -0.0106(12) -0.0273(14) -0.0115(13)
C15A 0.0574(19) 0.0566(19) 0.080(2) -0.0189(16) -0.0309(17) -0.0095(17)
O3E 0.0367(9) 0.0467(12) 0.0478(12) -0.0112(8) -0.0189(9) -0.0178(10)
C14E 0.0480(15) 0.0444(15) 0.0549(18) -0.0106(12) -0.0273(14) -0.0115(13)
C15E 0.0574(19) 0.0566(19) 0.080(2) -0.0189(16) -0.0309(17) -0.0095(17)
O1A 0.0241(6) 0.0296(7) 0.0350(8) -0.0031(5) -0.0138(6) -0.0097(6)
O2A 0.0294(8) 0.0567(11) 0.0805(14) -0.0052(8) -0.0154(8) -0.0348(10)
C1B 0.0228(9) 0.0307(10) 0.0249(10) -0.0057(7) -0.0105(7) 0.0016(8)
C2B 0.0270(9) 0.0284(10) 0.0248(10) -0.0020(7) -0.0128(8) -0.0041(8)
C3B 0.0237(9) 0.0322(10) 0.0269(10) -0.0034(8) -0.0073(8) -0.0062(8)
C4B 0.0278(10) 0.0309(10) 0.0296(10) -0.0062(8) -0.0124(8) -0.0025(8)
C5B 0.0303(10) 0.0263(10) 0.0320(11) -0.0025(8) -0.0141(8) -0.0059(8)
C6B 0.0253(9) 0.0303(10) 0.0249(10) -0.0017(8) -0.0131(8) -0.0023(8)
C7B 0.0268(9) 0.0293(10) 0.0306(10) -0.0041(8) -0.0112(8) -0.0049(8)
C8B 0.0309(10) 0.0308(11) 0.0382(12) -0.0092(8) -0.0109(9) -0.0063(9)
C9B 0.0386(13) 0.0531(15) 0.0652(17) -0.0135(11) -0.0218(12) -0.0107(13)
C10B 0.0524(15) 0.0524(15) 0.0450(14) -0.0246(12) -0.0117(12) -0.0038(12)
C11B 0.0434(13) 0.0414(13) 0.0622(17) -0.0149(11) -0.0113(12) -0.0126(12)
C12B 0.0305(10) 0.0350(11) 0.0389(12) -0.0049(8) -0.0163(9) -0.0083(9)
C13B 0.0321(10) 0.0320(11) 0.0375(12) -0.0078(8) -0.0150(9) -0.0051(9)
C14B 0.0313(11) 0.0516(15) 0.0641(17) 0.0044(10) -0.0266(11) -0.0201(13)
C15B 0.0471(14) 0.0595(17) 0.0514(16) 0.0018(12) -0.0214(12) -0.0060(13)
O1B 0.0259(7) 0.0327(7) 0.0330(8) -0.0084(6) -0.0114(6) -0.0041(6)
O2B 0.0456(10) 0.0742(13) 0.0574(11) 0.0042(9) -0.0312(9) -0.0295(10)
O3B 0.0321(8) 0.0462(9) 0.0571(11) 0.0069(7) -0.0249(8) -0.0215(8)
C1C 0.0214(8) 0.0183(9) 0.0337(10) -0.0028(7) -0.0110(8) -0.0012(7)
C2C 0.0231(9) 0.0235(9) 0.0297(10) -0.0044(7) -0.0096(8) -0.0023(8)
C3C 0.0216(9) 0.0260(10) 0.0301(10) -0.0027(7) -0.0065(8) -0.0047(8)
C4C 0.0213(8) 0.0218(9) 0.0330(10) -0.0037(7) -0.0114(8) -0.0013(8)
C5C 0.0242(9) 0.0246(9) 0.0293(10) -0.0055(7) -0.0111(8) -0.0025(8)
C6C 0.0209(8) 0.0203(9) 0.0324(10) -0.0056(7) -0.0090(7) -0.0036(8)
C7C 0.0250(9) 0.0328(11) 0.0310(11) -0.0003(8) -0.0131(8) -0.0034(8)
C8C 0.0208(9) 0.0271(10) 0.0344(11) -0.0009(7) -0.0107(8) -0.0027(8)
C9C 0.0269(10) 0.0430(13) 0.0560(15) -0.0083(9) -0.0160(10) 0.0004(11)
C10C 0.0409(12) 0.0277(11) 0.0687(17) 0.0028(9) -0.0292(12) -0.0093(11)
C11C 0.0340(11) 0.0512(14) 0.0427(13) 0.0061(10) -0.0201(10) -0.0018(11)
C12C 0.0239(9) 0.0281(10) 0.0352(11) -0.0013(8) -0.0104(8) -0.0042(8)
C13C 0.0333(11) 0.0333(12) 0.0423(13) 0.0039(9) -0.0186(10) -0.0094(9)
C14C 0.0406(13) 0.0481(15) 0.0752(19) 0.0128(11) -0.0369(13) -0.0217(13)
C15C 0.0427(15) 0.0656(19) 0.100(3) 0.0083(13) -0.0380(16) -0.0343(18)
O1C 0.0229(6) 0.0230(7) 0.0355(8) 0.0005(5) -0.0131(6) -0.0019(6)
O2C 0.0311(8) 0.0374(8) 0.0541(10) 0.0072(6) -0.0238(7) -0.0158(7)
O3C 0.0627(12) 0.0335(10) 0.1216(19) 0.0093(8) -0.0620(13) -0.0182(11)
N1 0.0620(17) 0.0630(16) 0.097(2) -0.0198(13) -0.0187(16) -0.0259(16)
C2 0.0565(17) 0.0495(16) 0.077(2) -0.0222(14) -0.0171(16) -0.0163(15)
C3 0.068(2) 0.070(2) 0.111(3) -0.0290(18) 0.003(2) -0.042(2)

loop_
_atom_type_symbol
_atom_type_description
_atom_type_scat_dispersion_real
_atom_type_scat_dispersion_imag
_atom_type_scat_source
C C 0.0033 0.0016 'International Tables Vol C Tables 4.2.6.8 and 6.1.1.4'
H H 0.0000 0.0000 'International Tables Vol C Tables 4.2.6.8 and 6.1.1.4'
N N 0.0061 0.0033 'International Tables Vol C Tables 4.2.6.8 and 6.1.1.4'
O O 0.0106 0.0060 'International Tables Vol C Tables 4.2.6.8 and 6.1.1.4'

loop_
_geom_angle_atom_site_label_1
_geom_angle_atom_site_label_2
_geom_angle_atom_site_label_3
_geom_angle_site_symmetry_1
_geom_angle_site_symmetry_3
_geom_angle
C6A C1A O1A . . 119.63(17)
C6A C1A C2A . . 121.28(17)
O1A C1A C2A . . 119.06(17)
C3A C2A C1A . . 117.95(18)
C3A C2A C7A . . 120.25(18)
C1A C2A C7A . . 121.77(16)
C2A C3A C4A . . 122.99(18)
C2A C3A H3A . . 118.5
C4A C3A H3A . . 118.5
C5A C4A C3A . . 116.58(17)
C5A C4A C8A . . 121.89(18)
C3A C4A C8A . . 121.50(18)
C4A C5A C6A . . 122.83(18)
C4A C5A H5A . . 118.6
C6A C5A H5A . . 118.6
C1A C6A C5A . . 118.19(18)
C1A C6A C7B . . 122.14(17)
C5A C6A C7B . . 119.67(17)
C2A C7A C6C . 2_675 114.23(15)
C2A C7A H7A1 . . 108.7
C6C C7A H7A1 2_675 . 108.7
C2A C7A H7A2 . . 108.7
C6C C7A H7A2 2_675 . 108.7
H7A1 C7A H7A2 . . 107.6
C9A C8A C10A . . 107.5(2)
C9A C8A C11A . . 109.8(2)
C10A C8A C11A . . 107.2(2)
C9A C8A C4A . . 109.27(18)
C10A C8A C4A . . 111.33(18)
C11A C8A C4A . . 111.63(19)
C8A C9A H9A1 . . 109.5
C8A C9A H9A2 . . 109.5
H9A1 C9A H9A2 . . 109.5
C8A C9A H9A3 . . 109.5
H9A1 C9A H9A3 . . 109.5
H9A2 C9A H9A3 . . 109.5
C8A C10A H10A . . 109.5
C8A C10A H10B . . 109.5
H10A C10A H10B . . 109.5
C8A C10A H10C . . 109.5
H10A C10A H10C . . 109.5
H10B C10A H10C . . 109.5
C8A C11A H11A . . 109.5
C8A C11A H11B . . 109.5
H11A C11A H11B . . 109.5
C8A C11A H11C . . 109.5
H11A C11A H11C . . 109.5
H11B C11A H11C . . 109.5
O1A C12A C13A . . 108.09(16)
O1A C12A H12A . . 110.1
C13A C12A H12A . . 110.1
O1A C12A H12B . . 110.1
C13A C12A H12B . . 110.1
H12A C12A H12B . . 108.4
O2A C13A O3A . . 124.7(2)
O2A C13A O3E . . 121.1(7)
O3A C13A O3E . . 34.8(8)
O2A C13A C12A . . 125.3(2)
O3A C13A C12A . . 110.00(18)
O3E C13A C12A . . 103.4(6)
C13A O3A C14A . . 117.7(2)
O3A C14A C15A . . 110.2(2)
O3A C14A H14A . . 109.6
C15A C14A H14A . . 109.6
O3A C14A H14B . . 109.6
C15A C14A H14B . . 109.6
H14A C14A H14B . . 108.1
C13A O3E C14E . . 112.4(14)
O3E C14E C15E . . 113.4(18)
O3E C14E H14C . . 108.9
C15E C14E H14C . . 108.9
O3E C14E H14D . . 108.9
C15E C14E H14D . . 108.9
H14C C14E H14D . . 107.7
C14E C15E H15D . . 109.5
C14E C15E H15E . . 109.5
H15D C15E H15E . . 109.5
C14E C15E H15F . . 109.5
H15D C15E H15F . . 109.5
H15E C15E H15F . . 109.5
C1A O1A C12A . . 114.19(14)
O1B C1B C6B . . 117.99(17)
O1B C1B C2B . . 120.86(18)
C6B C1B C2B . . 120.99(17)
C3B C2B C1B . . 117.93(18)
C3B C2B C7B . . 119.28(17)
C1B C2B C7B . . 122.54(18)
C2B C3B C4B . . 122.77(18)
C2B C3B H3B . . 118.6
C4B C3B H3B . . 118.6
C5B C4B C3B . . 117.22(18)
C5B C4B C8B . . 122.75(18)
C3B C4B C8B . . 119.98(18)
C4B C5B C6B . . 122.44(19)
C4B C5B H5B . . 118.8
C6B C5B H5B . . 118.8
C1B C6B C5B . . 118.37(18)
C1B C6B C7C . . 122.02(18)
C5B C6B C7C . . 119.48(18)
C2B C7B C6A . . 112.35(16)
C2B C7B H7B1 . . 109.1
C6A C7B H7B1 . . 109.1
C2B C7B H7B2 . . 109.1
C6A C7B H7B2 . . 109.1
H7B1 C7B H7B2 . . 107.9
C9B C8B C10B . . 108.7(2)
C9B C8B C4B . . 109.02(18)
C10B C8B C4B . . 110.53(18)
C9B C8B C11B . . 108.6(2)
C10B C8B C11B . . 108.4(2)
C4B C8B C11B . . 111.50(18)
C8B C9B H9B1 . . 109.5
C8B C9B H9B2 . . 109.5
H9B1 C9B H9B2 . . 109.5
C8B C9B H9B3 . . 109.5
H9B1 C9B H9B3 . . 109.5
H9B2 C9B H9B3 . . 109.5
C8B C10B H10D . . 109.5
C8B C10B H10E . . 109.5
H10D C10B H10E . . 109.5
C8B C10B H10F . . 109.5
H10D C10B H10F . . 109.5
H10E C10B H10F . . 109.5
C8B C11B H11D . . 109.5
C8B C11B H11E . . 109.5
H11D C11B H11E . . 109.5
C8B C11B H11F . . 109.5
H11D C11B H11F . . 109.5
H11E C11B H11F . . 109.5
O1B C12B C13B . . 116.20(18)
O1B C12B H12C . . 108.2
C13B C12B H12C . . 108.2
O1B C12B H12D . . 108.2
C13B C12B H12D . . 108.2
H12C C12B H12D . . 107.4
O2B C13B O3B . . 124.0(2)
O2B C13B C12B . . 121.8(2)
O3B C13B C12B . . 114.18(18)
O3B C14B C15B . . 108.9(2)
O3B C14B H14E . . 109.9
C15B C14B H14E . . 109.9
O3B C14B H14F . . 109.9
C15B C14B H14F . . 109.9
H14E C14B H14F . . 108.3
C14B C15B H15G . . 109.5
C14B C15B H15H . . 109.5
H15G C15B H15H . . 109.5
C14B C15B H15I . . 109.5
H15G C15B H15I . . 109.5
H15H C15B H15I . . 109.5
C1B O1B C12B . . 116.27(16)
C13B O3B C14B . . 117.53(18)
C6C C1C C2C . . 122.47(17)
C6C C1C O1C . . 118.85(17)
C2C C1C O1C . . 118.60(17)
C3C C2C C1C . . 117.35(18)
C3C C2C C7C . . 121.44(17)
C1C C2C C7C . . 121.21(17)
C2C C3C C4C . . 122.32(18)
C2C C3C H3C . . 118.8
C4C C3C H3C . . 118.8
C5C C4C C3C . . 118.37(17)
C5C C4C C8C . . 122.59(18)
C3C C4C C8C . . 119.04(17)
C4C C5C C6C . . 121.61(18)
C4C C5C H5C . . 119.2
C6C C5C H5C . . 119.2
C1C C6C C5C . . 117.86(17)
C1C C6C C7A . 2_675 122.08(16)
C5C C6C C7A . 2_675 120.06(17)
C6B C7C C2C . . 114.14(16)
C6B C7C H7C1 . . 108.7
C2C C7C H7C1 . . 108.7
C6B C7C H7C2 . . 108.7
C2C C7C H7C2 . . 108.7
H7C1 C7C H7C2 . . 107.6
C10C C8C C11C . . 108.91(19)
C10C C8C C4C . . 108.87(16)
C11C C8C C4C . . 112.28(17)
C10C C8C C9C . . 109.64(19)
C11C C8C C9C . . 108.20(18)
C4C C8C C9C . . 108.92(17)
C8C C9C H9C1 . . 109.5
C8C C9C H9C2 . . 109.5
H9C1 C9C H9C2 . . 109.5
C8C C9C H9C3 . . 109.5
H9C1 C9C H9C3 . . 109.5
H9C2 C9C H9C3 . . 109.5
C8C C10C H10G . . 109.5
C8C C10C H10H . . 109.5
H10G C10C H10H . . 109.5
C8C C10C H10I . . 109.5
H10G C10C H10I . . 109.5
H10H C10C H10I . . 109.5
C8C C11C H11G . . 109.5
C8C C11C H11H . . 109.5
H11G C11C H11H . . 109.5
C8C C11C H11I . . 109.5
H11G C11C H11I . . 109.5
H11H C11C H11I . . 109.5
O1C C12C C13C . . 108.95(16)
O1C C12C H12E . . 109.9
C13C C12C H12E . . 109.9
O1C C12C H12F . . 109.9
C13C C12C H12F . . 109.9
H12E C12C H12F . . 108.3
O3C C13C O2C . . 125.2(2)
O3C C13C C12C . . 125.8(2)
O2C C13C C12C . . 109.03(18)
O2C C14C C15C . . 107.7(2)
O2C C14C H14G . . 110.2
C15C C14C H14G . . 110.2
O2C C14C H14H . . 110.2
C15C C14C H14H . . 110.2
H14G C14C H14H . . 108.5
C14C C15C H15J . . 109.5
C14C C15C H15K . . 109.5
H15J C15C H15K . . 109.5
C14C C15C H15L . . 109.5
H15J C15C H15L . . 109.5
H15K C15C H15L . . 109.5
C1C O1C C12C . . 113.28(14)
C13C O2C C14C . . 116.60(18)
N1 C2 C3 . . 179.4(3)
C2 C3 H3D . . 109.5
C2 C3 H3E . . 109.5
H3D C3 H3E . . 109.5
C2 C3 H3F . . 109.5
H3D C3 H3F . . 109.5
H3E C3 H3F . . 109.5

loop_
_geom_bond_atom_site_label_1
_geom_bond_atom_site_label_2
_geom_bond_site_symmetry_2
_geom_bond_distance
C1A C6A . 1.392(3)
C1A O1A . 1.395(2)
C1A C2A . 1.403(3)
C2A C3A . 1.395(3)
C2A C7A . 1.518(3)
C3A C4A . 1.399(3)
C3A H3A . 0.9300
C4A C5A . 1.394(3)
C4A C8A . 1.538(3)
C5A C6A . 1.402(3)
C5A H5A . 0.9300
C6A C7B . 1.525(3)
C7A C6C 2_675 1.524(3)
C7A H7A1 . 0.9700
C7A H7A2 . 0.9700
C8A C9A . 1.512(3)
C8A C10A . 1.528(3)
C8A C11A . 1.529(4)
C9A H9A1 . 0.9600
C9A H9A2 . 0.9600
C9A H9A3 . 0.9600
C10A H10A . 0.9600
C10A H10B . 0.9600
C10A H10C . 0.9600
C11A H11A . 0.9600
C11A H11B . 0.9600
C11A H11C . 0.9600
C12A O1A . 1.422(2)
C12A C13A . 1.510(3)
C12A H12A . 0.9700
C12A H12B . 0.9700
C13A O2A . 1.199(3)
C13A O3A . 1.344(3)
C13A O3E . 1.365(13)
O3A C14A . 1.474(3)
C14A C15A . 1.483(4)
C14A H14A . 0.9700
C14A H14B . 0.9700
C15A H15A . 0.9600
C15A H15B . 0.9600
C15A H15C . 0.9600
O3E C14E . 1.428(17)
C14E C15E . 1.471(18)
C14E H14C . 0.9700
C14E H14D . 0.9700
C15E H15D . 0.9600
C15E H15E . 0.9600
C15E H15F . 0.9600
C1B O1B . 1.388(2)
C1B C6B . 1.396(3)
C1B C2B . 1.404(3)
C2B C3B . 1.392(3)
C2B C7B . 1.515(3)
C3B C4B . 1.398(3)
C3B H3B . 0.9300
C4B C5B . 1.385(3)
C4B C8B . 1.538(3)
C5B C6B . 1.401(3)
C5B H5B . 0.9300
C6B C7C . 1.501(3)
C7B H7B1 . 0.9700
C7B H7B2 . 0.9700
C8B C9B . 1.528(3)
C8B C10B . 1.534(3)
C8B C11B . 1.540(3)
C9B H9B1 . 0.9600
C9B H9B2 . 0.9600
C9B H9B3 . 0.9600
C10B H10D . 0.9600
C10B H10E . 0.9600
C10B H10F . 0.9600
C11B H11D . 0.9600
C11B H11E . 0.9600
C11B H11F . 0.9600
C12B O1B . 1.423(2)
C12B C13B . 1.516(3)
C12B H12C . 0.9700
C12B H12D . 0.9700
C13B O2B . 1.199(3)
C13B O3B . 1.328(3)
C14B O3B . 1.456(3)
C14B C15B . 1.504(4)
C14B H14E . 0.9700
C14B H14F . 0.9700
C15B H15G . 0.9600
C15B H15H . 0.9600
C15B H15I . 0.9600
C1C C6C . 1.398(3)
C1C C2C . 1.400(3)
C1C O1C . 1.408(2)
C2C C3C . 1.391(3)
C2C C7C . 1.531(3)
C3C C4C . 1.401(3)
C3C H3C . 0.9300
C4C C5C . 1.390(3)
C4C C8C . 1.535(3)
C5C C6C . 1.402(3)
C5C H5C . 0.9300
C6C C7A 2_675 1.524(3)
C7C H7C1 . 0.9700
C7C H7C2 . 0.9700
C8C C10C . 1.522(3)
C8C C11C . 1.533(3)
C8C C9C . 1.536(3)
C9C H9C1 . 0.9600
C9C H9C2 . 0.9600
C9C H9C3 . 0.9600
C10C H10G . 0.9600
C10C H10H . 0.9600
C10C H10I . 0.9600
C11C H11G . 0.9600
C11C H11H . 0.9600
C11C H11I . 0.9600
C12C O1C . 1.411(2)
C12C C13C . 1.500(3)
C12C H12E . 0.9700
C12C H12F . 0.9700
C13C O3C . 1.201(3)
C13C O2C . 1.331(3)
C14C O2C . 1.455(3)
C14C C15C . 1.471(4)
C14C H14G . 0.9700
C14C H14H . 0.9700
C15C H15J . 0.9600
C15C H15K . 0.9600
C15C H15L . 0.9600
N1 C2 . 1.133(4)
C2 C3 . 1.444(5)
C3 H3D . 0.9600
C3 H3E . 0.9600
C3 H3F . 0.9600

loop_
_geom_hbond_atom_site_label_D
_geom_hbond_atom_site_label_H
_geom_hbond_atom_site_label_A
_geom_hbond_site_symmetry_A
_geom_hbond_distance_DH
_geom_hbond_distance_HA
_geom_hbond_distance_DA
_geom_hbond_angle_DHA
_geom_hbond_publ_flag
C3 H3E O1C . 0.96 2.47 3.250(4) 139 yes
C7C H7C2 O3B . 0.97 2.38 3.312(3) 160 yes
C12B H12D O2A . 0.97 2.57 3.526(3) 169 yes
C15B H15G O3A 2_676 0.96 2.48 3.398 160 yes
C5C H5C O1A 2_675 0.93 2.44 3.190(2) 138 yes
C11C H11G O1B 2_675 0.96 2.56 3.477(3) 159 yes
C10C H10I Cg1 2_675 0.96 2.73 3.588(3) 148 yes
